data_4088315
loop_
_publ_author_name
'Hirasawa, Kengo'
'Tanaka, Shinya'
'Horiuchi, Takeru'
'Kobayashi, Takahiro'
'Sato, Takumi'
'Morohashi, Naoya'
'Hattori, Tetsutaro'

_publ_section_title
;
 Pd(II) Complexes Ligated by 1,3-Bis(diphenylphosphino)calix[4]arene:
 Preparation, X-ray Structures, and Catalyses
;
_journal_issue 3
_journal_name_full Organometallics
_journal_page_first 420
_journal_paper_doi 10.1021/acs.organomet.5b00999
_journal_volume 35
_journal_year 2016
_chemical_formula_sum 'C73.5 H90 Cl5 O5 P2 Pd'
_chemical_formula_weight 1399.05
_space_group_IT_number 14
_space_group_name_Hall '-P 2yn'
_space_group_name_H-M_alt 'P 1 21/n 1'
_symmetry_cell_setting monoclinic
_symmetry_space_group_name_H-M 'P 1 21/n 1'
_atom_sites_solution_hydrogens geom
_atom_sites_solution_primary direct
_atom_sites_solution_secondary difmap
_audit_creation_method SHELXL-97
_cell_angle_alpha 90.00
_cell_angle_beta 94.204(3)
_cell_angle_gamma 90.00
_cell_formula_units_Z 4
_cell_length_a 11.897(2)
_cell_length_b 30.808(6)
_cell_length_c 19.968(4)
_cell_measurement_reflns_used 5483
_cell_measurement_temperature 100(2)
_cell_measurement_theta_max 27.67
_cell_measurement_theta_min 2.17
_cell_volume 7299(2)
_computing_cell_refinement 'Bruker SMART'
_computing_data_collection 'Bruker APEXII'
_computing_data_reduction 'Bruker SAINT'
_computing_molecular_graphics 'Yadokari-XG 2009 (Wakita Nemoto et al., 2009)'
_computing_publication_material 'Yadokari-XG 2009 (Wakita,Nemoto et al., 2009)'
_computing_structure_refinement 'SHELXL-97 (Sheldrick, 1997)'
_computing_structure_solution 'Bruker SHELXTL'
_diffrn_ambient_temperature 100(2)
_diffrn_detector_area_resol_mean 8.333
_diffrn_measured_fraction_theta_full 0.977
_diffrn_measured_fraction_theta_max 0.977
_diffrn_measurement_device_type 'Bruker APEX-II CCD'
_diffrn_measurement_method 'phi and omega scans'
_diffrn_radiation_monochromator 'Bruker Helios multilayered confocal mirror'
_diffrn_radiation_source 'Bruker TXS fine-focus rotating anode'
_diffrn_radiation_type MoK\a
_diffrn_radiation_wavelength 0.71073
_diffrn_reflns_av_R_equivalents 0.0679
_diffrn_reflns_av_sigmaI/netI 0.0974
_diffrn_reflns_limit_h_max 14
_diffrn_reflns_limit_h_min -15
_diffrn_reflns_limit_k_max 39
_diffrn_reflns_limit_k_min -34
_diffrn_reflns_limit_l_max 25
_diffrn_reflns_limit_l_min -23
_diffrn_reflns_number 40646
_diffrn_reflns_theta_full 27.50
_diffrn_reflns_theta_max 27.50
_diffrn_reflns_theta_min 1.22
_exptl_absorpt_coefficient_mu 0.528
_exptl_absorpt_correction_T_max 0.7456
_exptl_absorpt_correction_T_min 0.6893
_exptl_absorpt_correction_type empirical
_exptl_crystal_colour yellow
_exptl_crystal_density_diffrn 1.273
_exptl_crystal_density_method 'not measured'
_exptl_crystal_description prism
_exptl_crystal_F_000 2928
_exptl_crystal_size_max 0.15
_exptl_crystal_size_mid 0.15
_exptl_crystal_size_min 0.05
_refine_diff_density_max 1.530
_refine_diff_density_min -2.036
_refine_diff_density_rms 0.141
_refine_ls_extinction_method none
_refine_ls_goodness_of_fit_ref 1.069
_refine_ls_hydrogen_treatment mixed
_refine_ls_matrix_type full
_refine_ls_number_parameters 887
_refine_ls_number_reflns 16389
_refine_ls_number_restraints 222
_refine_ls_restrained_S_all 1.071
_refine_ls_R_factor_all 0.1411
_refine_ls_R_factor_gt 0.0858
_refine_ls_shift/su_max 0.000
_refine_ls_shift/su_mean 0.000
_refine_ls_structure_factor_coef Fsqd
_refine_ls_weighting_details 'calc w=1/[\s^2^(Fo^2^)+(0.0637P)^2^+66.6791P] where P=(Fo^2^+2Fc^2^)/3'
_refine_ls_weighting_scheme calc
_refine_ls_wR_factor_gt 0.1930
_refine_ls_wR_factor_ref 0.2232
_reflns_number_gt 10244
_reflns_number_total 16389
_reflns_threshold_expression >2sigma(I)
_cod_data_source_file om5b00999_si_006.cif
_cod_data_source_block complex12
_cod_original_cell_volume 7299(3)
_cod_original_sg_symbol_H-M 'P 21/n'
_cod_original_formula_sum 'C73.50 H90 Cl5 O5 P2 Pd'
_cod_database_code 4088315

loop_
_symmetry_equiv_pos_as_xyz
'x, y, z'
'-x+1/2, y+1/2, -z+1/2'
'-x, -y, -z'
'x-1/2, -y-1/2, z-1/2'

loop_
_atom_site_label
_atom_site_type_symbol
_atom_site_fract_x
_atom_site_fract_y
_atom_site_fract_z
_atom_site_U_iso_or_equiv
_atom_site_adp_type
_atom_site_occupancy
_atom_site_symmetry_multiplicity
_atom_site_calc_flag
_atom_site_refinement_flags
_atom_site_disorder_assembly
_atom_site_disorder_group
C1 C 0.7591(5) 0.2935(2) -0.1712(3) 0.0143(13) Uani 1 1 d . . .
H1 H 0.7496 0.2625 -0.1658 0.017 Uiso 1 1 calc R . .
H2 H 0.7382 0.3007 -0.2177 0.017 Uiso 1 1 calc R . .
C2 C 0.9582(5) 0.28263(19) -0.1079(3) 0.0126(12) Uani 1 1 d . . .
C3 C 1.0569(5) 0.3040(2) -0.0808(3) 0.0137(13) Uani 1 1 d . . .
C4 C 1.0899(5) 0.3420(2) -0.1119(3) 0.0163(13) Uani 1 1 d . . .
H3 H 1.1581 0.3547 -0.0969 0.020 Uiso 1 1 calc R . .
C5 C 1.0263(6) 0.3616(2) -0.1638(3) 0.0164(13) Uani 1 1 d . A .
C6 C 0.9218(5) 0.3432(2) -0.1825(3) 0.0158(13) Uani 1 1 d . . .
H4 H 0.8753 0.3570 -0.2153 0.019 Uiso 1 1 calc R . .
C7 C 0.8835(5) 0.3053(2) -0.1547(3) 0.0133(13) Uani 1 1 d . . .
C8 C 1.0660(6) 0.4024(2) -0.1998(3) 0.0197(14) Uani 1 1 d D . .
C9 C 1.1739(8) 0.4219(3) -0.1621(5) 0.052(3) Uani 1 1 d . A .
H5 H 1.2339 0.4010 -0.1614 0.077 Uiso 1 1 calc R . .
H6 H 1.1584 0.4289 -0.1168 0.077 Uiso 1 1 calc R . .
H7 H 1.1959 0.4477 -0.1847 0.077 Uiso 1 1 calc R . .
C10 C 1.0992(9) 0.3909(3) -0.2680(4) 0.048(3) Uani 1 1 d . A 1
H8 H 1.0353 0.3791 -0.2940 0.072 Uiso 1 1 calc R . .
H9 H 1.1585 0.3697 -0.2642 0.072 Uiso 1 1 calc R . .
H10 H 1.1251 0.4165 -0.2897 0.072 Uiso 1 1 calc R . .
C11 C 1.1253(5) 0.2905(2) -0.0159(3) 0.0166(13) Uani 1 1 d . . .
H11 H 1.1139 0.2598 -0.0079 0.020 Uiso 1 1 calc R . .
H12 H 1.2049 0.2951 -0.0211 0.020 Uiso 1 1 calc R . .
C12 C 1.0366(5) 0.2963(2) 0.0962(3) 0.0154(13) Uani 1 1 d . . .
C13 C 0.9807(5) 0.3211(2) 0.1431(3) 0.0141(13) Uani 1 1 d . . .
C14 C 0.9936(5) 0.3657(2) 0.1421(3) 0.0149(13) Uani 1 1 d . . .
H13 H 0.9580 0.3823 0.1732 0.018 Uiso 1 1 calc R . .
C15 C 1.0582(5) 0.3869(2) 0.0961(3) 0.0162(13) Uani 1 1 d . . .
C16 C 1.1047(5) 0.3612(2) 0.0466(3) 0.0162(13) Uani 1 1 d . . .
H14 H 1.1457 0.3745 0.0145 0.019 Uiso 1 1 calc R . .
C17 C 1.0907(5) 0.3165(2) 0.0447(3) 0.0154(13) Uani 1 1 d . . .
C18 C 1.0716(6) 0.4362(2) 0.0988(3) 0.0203(14) Uani 1 1 d . . .
C19 C 0.9559(7) 0.4574(2) 0.0855(6) 0.047(3) Uani 1 1 d . . .
H15 H 0.9235 0.4488 0.0421 0.071 Uiso 1 1 calc R . .
H16 H 0.9640 0.4884 0.0868 0.071 Uiso 1 1 calc R . .
H17 H 0.9075 0.4484 0.1193 0.071 Uiso 1 1 calc R . .
C20 C 1.1217(7) 0.4497(2) 0.1691(4) 0.0314(18) Uani 1 1 d . . .
H18 H 1.0711 0.4412 0.2021 0.047 Uiso 1 1 calc R . .
H19 H 1.1321 0.4806 0.1705 0.047 Uiso 1 1 calc R . .
H20 H 1.1931 0.4355 0.1785 0.047 Uiso 1 1 calc R . .
C21 C 1.1526(8) 0.4530(2) 0.0478(4) 0.039(2) Uani 1 1 d . . .
H21 H 1.2259 0.4406 0.0576 0.058 Uiso 1 1 calc R . .
H22 H 1.1577 0.4841 0.0508 0.058 Uiso 1 1 calc R . .
H23 H 1.1246 0.4449 0.0032 0.058 Uiso 1 1 calc R . .
C22 C 0.9027(5) 0.2998(2) 0.1909(3) 0.0166(13) Uani 1 1 d . . .
H24 H 0.9235 0.3094 0.2364 0.020 Uiso 1 1 calc R . .
H25 H 0.9119 0.2686 0.1894 0.020 Uiso 1 1 calc R . .
C23 C 0.7034(5) 0.28735(19) 0.1276(3) 0.0124(12) Uani 1 1 d . . .
C24 C 0.6056(5) 0.30802(19) 0.0986(3) 0.0135(13) Uani 1 1 d . . .
C25 C 0.5732(5) 0.34715(19) 0.1266(3) 0.0158(13) Uani 1 1 d . . .
H26 H 0.5057 0.3597 0.1100 0.019 Uiso 1 1 calc R . .
H27 H 0.5057 0.3597 0.1100 0.019 Uiso 1 1 d R . .
C26 C 0.6354(6) 0.36822(19) 0.1774(3) 0.0164(13) Uani 1 1 d . . .
C27 C 0.7409(5) 0.3503(2) 0.1975(3) 0.0164(13) Uani 1 1 d . . .
H90 H 0.7878 0.3651 0.2291 0.020 Uiso 1 1 calc R . .
C28 C 0.7779(5) 0.3115(2) 0.1721(3) 0.0135(12) Uani 1 1 d . . .
C29 C 0.5965(6) 0.4108(2) 0.2095(4) 0.0227(15) Uani 1 1 d . . .
C30 C 0.4810(6) 0.4257(2) 0.1797(4) 0.0264(16) Uani 1 1 d . . .
H28 H 0.4841 0.4307 0.1324 0.040 Uiso 1 1 calc R . .
H29 H 0.4601 0.4520 0.2012 0.040 Uiso 1 1 calc R . .
H30 H 0.4261 0.4036 0.1867 0.040 Uiso 1 1 calc R . .
C31 C 0.5867(8) 0.4027(3) 0.2849(4) 0.039(2) Uani 1 1 d . . .
H31 H 0.5637 0.4289 0.3059 0.059 Uiso 1 1 calc R . .
H32 H 0.6584 0.3936 0.3053 0.059 Uiso 1 1 calc R . .
H33 H 0.5318 0.3804 0.2906 0.059 Uiso 1 1 calc R . .
C32 C 0.6822(7) 0.4471(2) 0.1999(4) 0.0323(18) Uani 1 1 d . . .
H34 H 0.6883 0.4519 0.1528 0.048 Uiso 1 1 calc R . .
H35 H 0.7544 0.4388 0.2206 0.048 Uiso 1 1 calc R . .
H36 H 0.6575 0.4733 0.2203 0.048 Uiso 1 1 calc R . .
C33 C 0.5358(5) 0.2928(2) 0.0350(3) 0.0158(13) Uani 1 1 d . . .
H37 H 0.5461 0.2618 0.0293 0.019 Uiso 1 1 calc R . .
H38 H 0.4566 0.2981 0.0402 0.019 Uiso 1 1 calc R . .
C34 C 0.6244(5) 0.29480(19) -0.0776(3) 0.0138(13) Uani 1 1 d . . .
C35 C 0.6804(5) 0.3174(2) -0.1260(3) 0.0143(13) Uani 1 1 d . . .
C36 C 0.6706(5) 0.3622(2) -0.1283(3) 0.0145(13) Uani 1 1 d . . .
H39 H 0.7069 0.3777 -0.1604 0.017 Uiso 1 1 calc R . .
C37 C 0.6070(5) 0.38485(19) -0.0832(3) 0.0136(13) Uani 1 1 d . . .
C38 C 0.5601(5) 0.3616(2) -0.0327(3) 0.0140(13) Uani 1 1 d . . .
H40 H 0.5205 0.3764 -0.0015 0.017 Uiso 1 1 calc R . .
C39 C 0.5703(5) 0.3164(2) -0.0273(3) 0.0132(12) Uani 1 1 d . . .
C40 C 0.5915(6) 0.4346(2) -0.0865(3) 0.0179(14) Uani 1 1 d . . .
C41 C 0.6587(7) 0.4554(2) -0.1407(4) 0.0281(17) Uani 1 1 d . . .
H41 H 0.7367 0.4477 -0.1332 0.042 Uiso 1 1 calc R . .
H42 H 0.6510 0.4864 -0.1389 0.042 Uiso 1 1 calc R . .
H43 H 0.6302 0.4451 -0.1841 0.042 Uiso 1 1 calc R . .
C42 C 0.4671(6) 0.4451(2) -0.1027(4) 0.0308(18) Uani 1 1 d . . .
H44 H 0.4425 0.4329 -0.1455 0.046 Uiso 1 1 calc R . .
H45 H 0.4571 0.4760 -0.1041 0.046 Uiso 1 1 calc R . .
H46 H 0.4235 0.4330 -0.0687 0.046 Uiso 1 1 calc R . .
C43 C 0.6311(7) 0.4548(2) -0.0179(4) 0.0321(18) Uani 1 1 d . . .
H47 H 0.5840 0.4446 0.0158 0.048 Uiso 1 1 calc R . .
H48 H 0.6262 0.4859 -0.0209 0.048 Uiso 1 1 calc R . .
H49 H 0.7078 0.4465 -0.0061 0.048 Uiso 1 1 calc R . .
P1 P 0.73135(13) 0.23008(5) 0.10704(8) 0.0110(3) Uani 1 1 d . . .
C44 C 0.7977(5) 0.2066(2) 0.1845(3) 0.0145(13) Uani 1 1 d . . .
C45 C 0.8871(5) 0.1776(2) 0.1818(3) 0.0174(13) Uani 1 1 d . . .
H50 H 0.9135 0.1701 0.1407 0.021 Uiso 1 1 calc R . .
C46 C 0.9372(6) 0.1598(2) 0.2417(4) 0.0245(16) Uani 1 1 d . . .
H51 H 0.9961 0.1401 0.2400 0.029 Uiso 1 1 calc R . .
C47 C 0.8996(6) 0.1713(2) 0.3028(3) 0.0190(14) Uani 1 1 d . . .
H52 H 0.9340 0.1598 0.3422 0.023 Uiso 1 1 calc R . .
C48 C 0.8108(5) 0.2001(2) 0.3057(3) 0.0176(14) Uani 1 1 d . . .
H53 H 0.7853 0.2078 0.3470 0.021 Uiso 1 1 calc R . .
C49 C 0.7594(5) 0.2176(2) 0.2467(3) 0.0165(13) Uani 1 1 d . . .
H54 H 0.6993 0.2367 0.2488 0.020 Uiso 1 1 calc R . .
C50 C 0.5919(5) 0.2041(2) 0.1060(3) 0.0149(13) Uani 1 1 d . . .
C51 C 0.5647(5) 0.1702(2) 0.0620(3) 0.0184(14) Uani 1 1 d . . .
H55 H 0.6163 0.1608 0.0324 0.022 Uiso 1 1 calc R . .
C52 C 0.4603(6) 0.1504(2) 0.0627(4) 0.0268(17) Uani 1 1 d . . .
H56 H 0.4423 0.1276 0.0332 0.032 Uiso 1 1 calc R . .
C53 C 0.3829(6) 0.1638(2) 0.1058(4) 0.0269(17) Uani 1 1 d . . .
H57 H 0.3129 0.1504 0.1052 0.032 Uiso 1 1 calc R . .
C54 C 0.4091(6) 0.1974(2) 0.1503(3) 0.0204(14) Uani 1 1 d . . .
H58 H 0.3568 0.2065 0.1798 0.025 Uiso 1 1 calc R . .
C55 C 0.5137(5) 0.2176(2) 0.1509(3) 0.0160(13) Uani 1 1 d . . .
H59 H 0.5318 0.2400 0.1810 0.019 Uiso 1 1 calc R . .
P2 P 0.93061(13) 0.22612(5) -0.08352(8) 0.0115(3) Uani 1 1 d . . .
C56 C 1.0688(5) 0.1995(2) -0.0816(3) 0.0144(13) Uani 1 1 d . . .
C57 C 1.0938(6) 0.1654(2) -0.0380(4) 0.0208(14) Uani 1 1 d . . .
H60 H 1.0428 0.1573 -0.0071 0.025 Uiso 1 1 calc R . .
C58 C 1.1955(6) 0.1430(2) -0.0404(4) 0.0240(16) Uani 1 1 d . . .
H61 H 1.2113 0.1197 -0.0117 0.029 Uiso 1 1 calc R . .
C59 C 1.2733(6) 0.1554(2) -0.0854(4) 0.0245(16) Uani 1 1 d . . .
H62 H 1.3415 0.1407 -0.0862 0.029 Uiso 1 1 calc R . .
C60 C 1.2493(6) 0.1896(2) -0.1288(4) 0.0215(15) Uani 1 1 d . . .
H63 H 1.3010 0.1978 -0.1592 0.026 Uiso 1 1 calc R . .
C61 C 1.1479(5) 0.2114(2) -0.1270(3) 0.0182(14) Uani 1 1 d . . .
H64 H 1.1319 0.2344 -0.1563 0.022 Uiso 1 1 calc R . .
C62 C 0.8634(5) 0.20087(19) -0.1595(3) 0.0141(13) Uani 1 1 d . . .
C63 C 0.9026(6) 0.2095(2) -0.2228(3) 0.0184(14) Uani 1 1 d . . .
H65 H 0.9644 0.2277 -0.2261 0.022 Uiso 1 1 calc R . .
C64 C 0.8503(6) 0.1915(2) -0.2802(3) 0.0192(14) Uani 1 1 d . . .
H66 H 0.8768 0.1976 -0.3218 0.023 Uiso 1 1 calc R . .
C65 C 0.7577(6) 0.1641(2) -0.2760(4) 0.0233(15) Uani 1 1 d . . .
H67 H 0.7218 0.1522 -0.3146 0.028 Uiso 1 1 calc R . .
C66 C 0.7198(6) 0.1548(2) -0.2134(4) 0.0265(16) Uani 1 1 d . . .
H68 H 0.6586 0.1364 -0.2102 0.032 Uiso 1 1 calc R . .
C67 C 0.7723(6) 0.1729(2) -0.1555(4) 0.0218(15) Uani 1 1 d . . .
H69 H 0.7465 0.1662 -0.1138 0.026 Uiso 1 1 calc R . .
O1 O 0.6312(4) 0.24979(13) -0.0758(2) 0.0165(10) Uani 1 1 d . . .
C68 C 0.5319(6) 0.2293(2) -0.1062(4) 0.0229(15) Uani 1 1 d . . .
H70 H 0.5402 0.1983 -0.1031 0.034 Uiso 1 1 calc R . .
H71 H 0.5214 0.2376 -0.1525 0.034 Uiso 1 1 calc R . .
H72 H 0.4676 0.2381 -0.0832 0.034 Uiso 1 1 calc R . .
O2 O 1.0280(4) 0.25150(13) 0.0980(2) 0.0156(9) Uani 1 1 d . . .
C69 C 1.1268(6) 0.2317(2) 0.1295(4) 0.0242(16) Uani 1 1 d . . .
H73 H 1.1918 0.2415 0.1079 0.036 Uiso 1 1 calc R . .
H74 H 1.1206 0.2007 0.1256 0.036 Uiso 1 1 calc R . .
H75 H 1.1343 0.2397 0.1760 0.036 Uiso 1 1 calc R . .
Pd1 Pd 0.83083(4) 0.221632(14) 0.01202(2) 0.01158(12) Uani 1 1 d . . .
Cl1 Cl 0.83020(15) 0.14575(5) 0.01552(9) 0.0206(3) Uani 1 1 d . . .
Cl2 Cl 0.83087(13) 0.29545(4) 0.00909(8) 0.0131(3) Uani 1 1 d . . .
C70A C 0.9791(10) 0.4385(4) -0.1930(8) 0.015(3) Uani 0.50 1 d PDU A 1
H84 H 1.0074 0.4652 -0.2101 0.022 Uiso 0.50 1 calc PR A 1
H76 H 0.9654 0.4421 -0.1465 0.022 Uiso 0.70 1 calc PR A 1
H77 H 0.9100 0.4309 -0.2181 0.022 Uiso 0.70 1 calc PR A 1
C70B C 0.9689(17) 0.4329(8) -0.2233(15) 0.076(8) Uani 0.50 1 d PDU A 2
H86 H 0.9302 0.4421 -0.1853 0.114 Uiso 0.50 1 calc PR A 2
H79 H 0.9172 0.4178 -0.2543 0.114 Uiso 0.30 1 calc PR A 2
H81 H 0.9985 0.4577 -0.2451 0.114 Uiso 0.30 1 calc PR A 2
C71A C 0.3059(12) 0.5383(4) 0.3651(6) 0.089(4) Uani 0.50 1 d PDU B 2
H88 H 0.3729 0.5292 0.3930 0.107 Uiso 0.50 1 calc PR B 2
Cl3A Cl 0.2716(8) 0.4992(3) 0.3026(4) 0.111(3) Uani 0.50 1 d PDU B 2
Cl4A Cl 0.1909(7) 0.5446(3) 0.4147(4) 0.099(2) Uani 0.50 1 d PDU B 2
Cl5A Cl 0.3312(11) 0.5881(4) 0.3258(6) 0.116(4) Uani 0.50 1 d PDU B 2
C71B C 0.5023(10) 0.5727(4) 0.3835(4) 0.066(4) Uani 0.50 1 d PDU C 1
H89 H 0.5546 0.5968 0.3934 0.080 Uiso 0.50 1 calc PR C 1
Cl3B Cl 0.5550(7) 0.5398(3) 0.3207(4) 0.108(3) Uani 0.50 1 d PDU C 1
Cl4B Cl 0.3699(7) 0.5937(3) 0.3560(5) 0.081(2) Uani 0.50 1 d PDU C 1
Cl5B Cl 0.4824(8) 0.5446(3) 0.4579(4) 0.116(3) Uani 0.50 1 d PDU . 1
O3A O -0.066(2) 0.4444(8) 0.3428(13) 0.139(8) Uani 0.50 1 d PDU D 2
C72A C 0.017(3) 0.4178(12) 0.380(2) 0.137(10) Uani 0.50 1 d PDU D 2
C72B C 0.2083(13) 0.4292(8) 0.4186(13) 0.069(6) Uani 0.50 1 d PDU E 1
O3B O 0.0926(10) 0.4163(3) 0.4252(7) 0.047(3) Uani 0.50 1 d PDU E 1
C74A C -0.190(3) 0.5251(13) 0.4907(18) 0.130(10) Uani 0.50 1 d PDU . .
O5A O -0.100(2) 0.5399(8) 0.4523(14) 0.144(8) Uani 0.50 1 d PDU . .
O6 O 0.1253(16) 0.5310(6) 0.4714(10) 0.091(5) Uani 0.50 1 d PU F 1
O4 O 0.5098(17) 0.5184(6) 0.5636(11) 0.101(6) Uani 0.50 1 d PDU . .
C73 C 0.565(2) 0.5598(7) 0.5610(15) 0.088(7) Uani 0.50 1 d PDU . .
C74B C 0.674(2) 0.5013(8) 0.3806(14) 0.088(7) Uani 0.50 1 d PDU G 2
O5B O 0.7543(16) 0.4702(6) 0.4087(10) 0.096(6) Uani 0.50 1 d PDU G 2

loop_
_atom_site_aniso_label
_atom_site_aniso_U_11
_atom_site_aniso_U_22
_atom_site_aniso_U_33
_atom_site_aniso_U_23
_atom_site_aniso_U_13
_atom_site_aniso_U_12
C1 0.012(3) 0.016(3) 0.015(3) -0.002(2) -0.001(2) 0.000(2)
C2 0.016(3) 0.008(3) 0.014(3) 0.000(2) 0.004(2) 0.001(2)
C3 0.011(3) 0.015(3) 0.015(3) -0.003(2) 0.001(2) 0.003(2)
C4 0.015(3) 0.014(3) 0.020(3) -0.004(3) 0.006(3) -0.003(2)
C5 0.022(3) 0.011(3) 0.018(3) 0.000(2) 0.011(3) -0.001(2)
C6 0.021(3) 0.017(3) 0.010(3) 0.000(2) 0.004(3) 0.004(3)
C7 0.017(3) 0.014(3) 0.009(3) -0.004(2) 0.002(2) -0.002(2)
C8 0.025(4) 0.014(3) 0.020(4) -0.002(3) 0.007(3) 0.000(3)
C9 0.063(7) 0.049(6) 0.042(6) 0.007(4) -0.008(5) -0.028(5)
C10 0.095(8) 0.023(4) 0.030(5) 0.003(4) 0.028(5) -0.010(5)
C11 0.013(3) 0.014(3) 0.023(4) -0.004(3) 0.001(3) 0.000(2)
C12 0.013(3) 0.016(3) 0.016(3) -0.002(3) -0.007(3) -0.002(2)
C13 0.010(3) 0.018(3) 0.013(3) 0.000(2) -0.005(2) 0.001(2)
C14 0.014(3) 0.017(3) 0.014(3) -0.004(2) -0.001(2) 0.003(2)
C15 0.017(3) 0.012(3) 0.018(3) 0.001(2) -0.004(3) 0.001(2)
C16 0.018(3) 0.016(3) 0.014(3) 0.001(2) -0.002(3) 0.000(3)
C17 0.016(3) 0.016(3) 0.014(3) -0.002(2) -0.002(2) 0.004(3)
C18 0.028(4) 0.014(3) 0.019(4) -0.002(3) 0.002(3) -0.002(3)
C19 0.035(5) 0.012(4) 0.092(8) 0.009(4) -0.021(5) 0.003(3)
C20 0.043(5) 0.016(3) 0.035(5) -0.005(3) 0.004(4) -0.007(3)
C21 0.066(6) 0.017(4) 0.035(5) -0.003(3) 0.018(4) -0.012(4)
C22 0.021(3) 0.012(3) 0.016(3) 0.001(2) -0.003(3) 0.000(3)
C23 0.013(3) 0.010(3) 0.014(3) 0.001(2) 0.001(2) -0.002(2)
C24 0.012(3) 0.012(3) 0.017(3) 0.002(2) 0.006(2) 0.001(2)
C25 0.014(3) 0.014(3) 0.020(3) 0.005(3) 0.002(3) 0.009(2)
C26 0.026(4) 0.009(3) 0.015(3) 0.001(2) 0.007(3) 0.000(3)
C27 0.019(3) 0.012(3) 0.019(3) -0.002(2) 0.004(3) 0.000(2)
C28 0.014(3) 0.015(3) 0.011(3) 0.003(2) 0.001(2) -0.002(2)
C29 0.032(4) 0.017(3) 0.019(4) -0.004(3) 0.006(3) 0.008(3)
C30 0.032(4) 0.012(3) 0.036(4) 0.000(3) 0.009(3) 0.011(3)
C31 0.067(6) 0.029(4) 0.024(4) -0.009(3) 0.012(4) 0.019(4)
C32 0.036(5) 0.019(4) 0.042(5) -0.007(3) 0.005(4) 0.003(3)
C33 0.011(3) 0.017(3) 0.019(3) 0.000(3) -0.002(3) 0.003(2)
C34 0.012(3) 0.010(3) 0.018(3) 0.000(2) -0.005(2) 0.002(2)
C35 0.013(3) 0.016(3) 0.014(3) 0.001(2) 0.000(2) 0.004(2)
C36 0.014(3) 0.015(3) 0.014(3) 0.002(2) -0.001(2) 0.001(2)
C37 0.014(3) 0.011(3) 0.015(3) 0.000(2) -0.003(2) 0.000(2)
C38 0.011(3) 0.017(3) 0.015(3) -0.001(2) 0.001(2) 0.002(2)
C39 0.008(3) 0.015(3) 0.016(3) 0.003(2) -0.001(2) 0.000(2)
C40 0.020(3) 0.010(3) 0.025(4) 0.000(3) 0.003(3) 0.002(2)
C41 0.039(4) 0.010(3) 0.037(5) 0.005(3) 0.010(4) 0.002(3)
C42 0.022(4) 0.016(3) 0.054(5) 0.003(3) -0.002(4) 0.003(3)
C43 0.046(5) 0.014(3) 0.036(5) -0.005(3) 0.003(4) -0.008(3)
P1 0.0125(8) 0.0095(8) 0.0111(8) 0.0015(6) 0.0019(6) 0.0008(6)
C44 0.009(3) 0.017(3) 0.017(3) 0.000(2) 0.002(2) 0.000(2)
C45 0.016(3) 0.020(3) 0.017(3) 0.001(3) 0.002(3) 0.001(3)
C46 0.023(4) 0.022(4) 0.028(4) 0.002(3) -0.001(3) 0.007(3)
C47 0.019(3) 0.019(3) 0.019(4) 0.004(3) -0.005(3) -0.001(3)
C48 0.017(3) 0.020(3) 0.016(3) 0.003(3) 0.001(3) -0.006(3)
C49 0.014(3) 0.020(3) 0.015(3) -0.001(3) 0.004(2) -0.001(3)
C50 0.014(3) 0.015(3) 0.015(3) 0.006(2) -0.002(2) 0.001(2)
C51 0.016(3) 0.019(3) 0.020(4) 0.004(3) -0.001(3) 0.000(3)
C52 0.022(4) 0.021(4) 0.036(5) -0.005(3) -0.003(3) -0.009(3)
C53 0.017(3) 0.032(4) 0.031(4) 0.006(3) -0.004(3) -0.009(3)
C54 0.018(3) 0.025(4) 0.018(4) 0.010(3) 0.003(3) 0.002(3)
C55 0.013(3) 0.016(3) 0.018(3) 0.003(3) 0.001(2) -0.002(3)
P2 0.0123(7) 0.0108(7) 0.0115(8) -0.0006(6) 0.0017(6) 0.0000(6)
C56 0.015(3) 0.014(3) 0.015(3) -0.005(2) 0.003(2) 0.001(2)
C57 0.019(3) 0.020(3) 0.023(4) 0.004(3) 0.000(3) 0.001(3)
C58 0.026(4) 0.021(4) 0.025(4) 0.002(3) -0.002(3) 0.009(3)
C59 0.020(4) 0.028(4) 0.024(4) -0.005(3) 0.000(3) 0.011(3)
C60 0.016(3) 0.026(4) 0.022(4) -0.004(3) 0.004(3) 0.001(3)
C61 0.019(3) 0.022(3) 0.014(3) -0.002(3) 0.001(3) -0.003(3)
C62 0.016(3) 0.009(3) 0.017(3) -0.003(2) 0.002(3) 0.004(2)
C63 0.017(3) 0.020(3) 0.018(3) -0.001(3) 0.001(3) -0.005(3)
C64 0.021(3) 0.022(3) 0.015(3) -0.002(3) -0.001(3) 0.005(3)
C65 0.023(4) 0.026(4) 0.019(4) -0.009(3) -0.005(3) 0.002(3)
C66 0.022(4) 0.025(4) 0.032(4) -0.006(3) -0.003(3) -0.010(3)
C67 0.023(4) 0.020(3) 0.023(4) 0.003(3) 0.000(3) -0.006(3)
O1 0.014(2) 0.010(2) 0.024(3) -0.0012(18) -0.0048(19) 0.0005(17)
C68 0.024(4) 0.015(3) 0.028(4) -0.001(3) -0.008(3) -0.003(3)
O2 0.014(2) 0.010(2) 0.022(3) 0.0001(18) -0.0036(18) 0.0019(17)
C69 0.021(4) 0.018(4) 0.032(4) 0.003(3) -0.005(3) 0.003(3)
Pd1 0.0125(2) 0.0102(2) 0.0122(2) -0.0003(2) 0.00216(16) -0.0003(2)
Cl1 0.0255(8) 0.0137(7) 0.0231(8) 0.0005(7) 0.0063(6) 0.0002(7)
Cl2 0.0125(6) 0.0136(6) 0.0132(7) 0.0000(6) 0.0012(5) 0.0001(6)
C70A 0.016(6) 0.006(5) 0.024(6) 0.003(5) 0.005(5) 0.003(4)
C70B 0.067(11) 0.069(11) 0.094(12) 0.019(9) 0.019(9) 0.005(8)
C71A 0.093(9) 0.090(7) 0.085(9) -0.011(5) 0.010(7) -0.006(8)
Cl3A 0.134(6) 0.101(5) 0.098(5) -0.025(4) 0.007(4) -0.008(4)
Cl4A 0.104(5) 0.084(4) 0.113(5) -0.008(4) 0.028(4) -0.007(4)
Cl5A 0.139(8) 0.091(4) 0.124(8) -0.012(5) 0.052(6) -0.008(5)
C71B 0.076(7) 0.055(8) 0.067(7) -0.008(5) -0.008(7) -0.004(6)
Cl3B 0.112(5) 0.087(5) 0.123(5) -0.036(4) 0.013(4) 0.035(4)
Cl4B 0.063(4) 0.081(5) 0.106(6) 0.020(4) 0.041(4) 0.006(3)
Cl5B 0.145(6) 0.102(5) 0.097(4) 0.023(4) -0.011(4) -0.038(5)
O3A 0.141(11) 0.141(11) 0.131(11) 0.004(8) -0.018(8) -0.020(8)
C72A 0.136(12) 0.138(12) 0.138(13) 0.015(9) 0.017(9) -0.005(9)
C72B 0.064(7) 0.071(9) 0.070(10) 0.001(8) 0.002(8) -0.005(7)
O3B 0.055(6) 0.020(5) 0.070(7) 0.016(5) 0.025(6) 0.015(5)
C74A 0.125(12) 0.134(13) 0.129(13) 0.005(9) 0.000(9) -0.002(9)
O5A 0.151(11) 0.131(11) 0.147(11) 0.015(9) 0.009(8) -0.023(9)
O6 0.089(9) 0.068(8) 0.118(10) 0.019(7) 0.025(8) -0.002(7)
O4 0.101(9) 0.092(8) 0.110(10) -0.001(8) 0.022(8) -0.012(7)
C73 0.092(11) 0.081(9) 0.094(11) 0.001(8) 0.021(9) 0.000(8)
C74B 0.083(10) 0.091(10) 0.092(11) -0.005(8) 0.020(8) -0.007(7)
O5B 0.101(9) 0.092(9) 0.095(9) 0.002(7) 0.001(7) -0.013(7)

loop_
_atom_type_symbol
_atom_type_description
_atom_type_scat_dispersion_real
_atom_type_scat_dispersion_imag
_atom_type_scat_source
C C 0.0033 0.0016 'International Tables Vol C Tables 4.2.6.8 and 6.1.1.4'
H H 0.0000 0.0000 'International Tables Vol C Tables 4.2.6.8 and 6.1.1.4'
O O 0.0106 0.0060 'International Tables Vol C Tables 4.2.6.8 and 6.1.1.4'
P P 0.1023 0.0942 'International Tables Vol C Tables 4.2.6.8 and 6.1.1.4'
Cl Cl 0.1484 0.1585 'International Tables Vol C Tables 4.2.6.8 and 6.1.1.4'
Pd Pd -0.9988 1.0072 'International Tables Vol C Tables 4.2.6.8 and 6.1.1.4'

loop_
_geom_angle_atom_site_label_1
_geom_angle_atom_site_label_2
_geom_angle_atom_site_label_3
_geom_angle
_geom_angle_site_symmetry_3
C7 C1 C35 112.4(5) .
C3 C2 C7 118.8(5) .
C3 C2 P2 119.8(5) .
C7 C2 P2 121.4(5) .
C4 C3 C2 118.2(6) .
C4 C3 C11 117.0(6) .
C2 C3 C11 124.6(6) .
C5 C4 C3 123.1(6) .
C4 C5 C6 117.0(6) .
C4 C5 C8 122.6(6) .
C6 C5 C8 120.4(6) .
C7 C6 C5 123.3(6) .
C6 C7 C2 117.9(6) .
C6 C7 C1 116.9(6) .
C2 C7 C1 124.8(5) .
C10 C8 C70A 118.7(8) .
C10 C8 C70B 96.3(13) .
C70A C8 C70B 23.9(12) .
C10 C8 C5 110.1(6) .
C70A C8 C5 108.7(7) .
C70B C8 C5 113.1(12) .
C10 C8 C9 105.6(7) .
C70A C8 C9 102.4(8) .
C70B C8 C9 119.2(13) .
C5 C8 C9 111.0(6) .
C17 C11 C3 111.6(5) .
O2 C12 C17 120.1(6) .
O2 C12 C13 118.9(6) .
C17 C12 C13 120.8(6) .
C14 C13 C12 118.0(6) .
C14 C13 C22 120.6(6) .
C12 C13 C22 121.3(6) .
C13 C14 C15 122.6(6) .
C14 C15 C16 117.4(6) .
C14 C15 C18 120.0(6) .
C16 C15 C18 122.6(6) .
C17 C16 C15 121.7(6) .
C16 C17 C12 118.8(6) .
C16 C17 C11 120.2(6) .
C12 C17 C11 120.9(6) .
C15 C18 C19 109.2(6) .
C15 C18 C21 112.3(6) .
C19 C18 C21 109.9(7) .
C15 C18 C20 109.4(5) .
C19 C18 C20 109.0(7) .
C21 C18 C20 107.0(6) .
C13 C22 C28 111.4(5) .
C24 C23 C28 118.6(5) .
C24 C23 P1 119.7(5) .
C28 C23 P1 121.7(5) .
C25 C24 C23 117.9(6) .
C25 C24 C33 116.5(5) .
C23 C24 C33 125.4(5) .
C26 C25 C24 123.7(6) .
C25 C26 C27 116.6(6) .
C25 C26 C29 123.1(6) .
C27 C26 C29 120.2(6) .
C28 C27 C26 122.5(6) .
C27 C28 C23 118.8(6) .
C27 C28 C22 115.9(5) .
C23 C28 C22 125.1(6) .
C30 C29 C32 108.7(6) .
C30 C29 C31 107.4(6) .
C32 C29 C31 109.9(7) .
C30 C29 C26 112.3(6) .
C32 C29 C26 110.2(6) .
C31 C29 C26 108.3(6) .
C39 C33 C24 111.6(5) .
O1 C34 C35 119.0(6) .
O1 C34 C39 119.0(6) .
C35 C34 C39 121.8(6) .
C36 C35 C34 118.4(6) .
C36 C35 C1 120.8(6) .
C34 C35 C1 120.5(6) .
C35 C36 C37 121.4(6) .
C38 C37 C36 118.3(6) .
C38 C37 C40 119.4(6) .
C36 C37 C40 122.2(6) .
C37 C38 C39 122.3(6) .
C34 C39 C38 117.2(6) .
C34 C39 C33 121.7(6) .
C38 C39 C33 120.7(6) .
C42 C40 C41 108.0(6) .
C42 C40 C37 109.3(5) .
C41 C40 C37 112.2(5) .
C42 C40 C43 109.3(6) .
C41 C40 C43 108.4(6) .
C37 C40 C43 109.6(5) .
C44 P1 C50 99.8(3) .
C44 P1 C23 105.3(3) .
C50 P1 C23 104.0(3) .
C44 P1 Pd1 115.5(2) .
C50 P1 Pd1 117.0(2) .
C23 P1 Pd1 113.6(2) .
C45 C44 C49 119.3(6) .
C45 C44 P1 120.3(5) .
C49 C44 P1 120.4(5) .
C44 C45 C46 119.6(6) .
C47 C46 C45 120.5(6) .
C46 C47 C48 120.1(6) .
C47 C48 C49 120.1(6) .
C48 C49 C44 120.4(6) .
C51 C50 C55 119.5(6) .
C51 C50 P1 120.2(5) .
C55 C50 P1 120.2(5) .
C52 C51 C50 119.6(7) .
C53 C52 C51 121.2(7) .
C52 C53 C54 120.0(6) .
C53 C54 C55 119.9(7) .
C54 C55 C50 119.8(6) .
C56 P2 C62 99.4(3) .
C56 P2 C2 104.5(3) .
C62 P2 C2 104.9(3) .
C56 P2 Pd1 117.9(2) .
C62 P2 Pd1 115.8(2) .
C2 P2 Pd1 112.6(2) .
C57 C56 C61 118.8(6) .
C57 C56 P2 120.2(5) .
C61 C56 P2 120.8(5) .
C56 C57 C58 120.0(7) .
C59 C58 C57 120.5(7) .
C60 C59 C58 120.0(6) .
C59 C60 C61 119.6(7) .
C60 C61 C56 121.2(6) .
C67 C62 C63 118.7(6) .
C67 C62 P2 120.6(5) .
C63 C62 P2 120.7(5) .
C64 C63 C62 120.8(6) .
C63 C64 C65 120.2(7) .
C66 C65 C64 119.2(6) .
C65 C66 C67 120.7(7) .
C66 C67 C62 120.3(7) .
C34 O1 C68 112.6(5) .
C12 O2 C69 112.1(5) .
Cl2 Pd1 P1 84.84(6) .
Cl2 Pd1 P2 85.32(6) .
P1 Pd1 P2 170.16(5) .
Cl2 Pd1 Cl1 179.69(7) .
P1 Pd1 Cl1 94.86(6) .
P2 Pd1 Cl1 94.99(6) .
Cl4A C71A Cl5A 108.7(9) .
Cl4A C71A Cl3A 109.0(8) .
Cl5A C71A Cl3A 108.6(9) .
Cl5B C71B Cl4B 105.9(7) .
Cl5B C71B Cl3B 113.4(8) .
Cl4B C71B Cl3B 110.4(7) .
C71B Cl5B O4 106.7(9) 3_666
C73 O4 Cl5B 146.1(18) 3_666

loop_
_geom_bond_atom_site_label_1
_geom_bond_atom_site_label_2
_geom_bond_distance
_geom_bond_site_symmetry_2
C1 C7 1.535(8) .
C1 C35 1.534(9) .
C2 C3 1.419(8) .
C2 C7 1.424(8) .
C2 P2 1.844(6) .
C3 C4 1.395(9) .
C3 C11 1.537(9) .
C4 C5 1.375(9) .
C5 C6 1.393(9) .
C5 C8 1.541(9) .
C6 C7 1.383(9) .
C8 C10 1.488(10) .
C8 C70A 1.532(7) .
C8 C70B 1.535(8) .
C8 C9 1.560(11) .
C11 C17 1.531(9) .
C12 O2 1.384(7) .
C12 C17 1.399(9) .
C12 C13 1.413(9) .
C13 C14 1.383(9) .
C13 C22 1.526(9) .
C14 C15 1.403(9) .
C15 C16 1.409(9) .
C15 C18 1.528(9) .
C16 C17 1.387(9) .
C18 C19 1.530(10) .
C18 C21 1.542(10) .
C18 C20 1.542(10) .
C22 C28 1.547(9) .
C23 C24 1.413(8) .
C23 C28 1.419(8) .
C23 P1 1.848(6) .
C24 C25 1.395(8) .
C24 C33 1.539(9) .
C25 C26 1.374(9) .
C26 C27 1.402(9) .
C26 C29 1.546(9) .
C27 C28 1.383(9) .
C29 C30 1.528(10) .
C29 C32 1.535(10) .
C29 C31 1.539(10) .
C33 C39 1.521(9) .
C34 O1 1.389(7) .
C34 C35 1.401(9) .
C34 C39 1.400(9) .
C35 C36 1.385(8) .
C36 C37 1.404(9) .
C37 C38 1.387(9) .
C37 C40 1.544(8) .
C38 C39 1.400(8) .
C40 C42 1.526(9) .
C40 C41 1.533(10) .
C40 C43 1.546(10) .
P1 C44 1.832(7) .
P1 C50 1.841(6) .
P1 Pd1 2.3234(17) .
C44 C45 1.392(9) .
C44 C49 1.396(9) .
C45 C46 1.409(9) .
C46 C47 1.377(10) .
C47 C48 1.383(9) .
C48 C49 1.394(9) .
C50 C51 1.388(9) .
C50 C55 1.402(9) .
C51 C52 1.384(9) .
C52 C53 1.370(11) .
C53 C54 1.384(10) .
C54 C55 1.390(9) .
P2 C56 1.835(6) .
P2 C62 1.835(6) .
P2 Pd1 2.3237(17) .
C56 C57 1.385(9) .
C56 C61 1.402(9) .
C57 C58 1.396(9) .
C58 C59 1.390(10) .
C59 C60 1.380(10) .
C60 C61 1.385(9) .
C62 C67 1.392(9) .
C62 C63 1.405(9) .
C63 C64 1.380(9) .
C64 C65 1.395(10) .
C65 C66 1.389(10) .
C66 C67 1.389(10) .
O1 C68 1.434(7) .
O2 C69 1.428(8) .
Pd1 Cl2 2.2750(15) .
Pd1 Cl1 2.3388(16) .
C71A Cl4A 1.758(6) .
C71A Cl5A 1.759(7) .
C71A Cl3A 1.760(6) .
C71B Cl5B 1.750(6) .
C71B Cl4B 1.753(6) .
C71B Cl3B 1.762(6) .
Cl5B O4 1.99(2) 3_666
O3A C72A 1.444(8) .
C72B O3B 1.448(8) .
C74A O5A 1.440(8) .
O4 C73 1.435(10) .
O4 Cl5B 1.99(2) 3_666
C74B O5B 1.438(8) .

loop_
_geom_torsion_atom_site_label_1
_geom_torsion_atom_site_label_2
_geom_torsion_atom_site_label_3
_geom_torsion_atom_site_label_4
_geom_torsion
_geom_torsion_site_symmetry_4
C7 C2 C3 C4 -14.4(9) .
P2 C2 C3 C4 164.4(5) .
C7 C2 C3 C11 160.3(6) .
P2 C2 C3 C11 -20.9(8) .
C2 C3 C4 C5 5.7(10) .
C11 C3 C4 C5 -169.4(6) .
C3 C4 C5 C6 3.6(10) .
C3 C4 C5 C8 -177.3(6) .
C4 C5 C6 C7 -4.4(10) .
C8 C5 C6 C7 176.6(6) .
C5 C6 C7 C2 -4.3(9) .
C5 C6 C7 C1 169.4(6) .
C3 C2 C7 C6 13.7(9) .
P2 C2 C7 C6 -165.0(5) .
C3 C2 C7 C1 -159.5(6) .
P2 C2 C7 C1 21.7(8) .
C35 C1 C7 C6 -82.4(7) .
C35 C1 C7 C2 90.9(7) .
C4 C5 C8 C10 107.0(8) .
C6 C5 C8 C10 -73.9(8) .
C4 C5 C8 C70A -121.4(9) .
C6 C5 C8 C70A 57.6(10) .
C4 C5 C8 C70B -146.5(14) .
C6 C5 C8 C70B 32.5(15) .
C4 C5 C8 C9 -9.5(9) .
C6 C5 C8 C9 169.5(7) .
C4 C3 C11 C17 79.3(7) .
C2 C3 C11 C17 -95.4(7) .
O2 C12 C13 C14 177.7(5) .
C17 C12 C13 C14 -8.5(9) .
O2 C12 C13 C22 -5.7(9) .
C17 C12 C13 C22 168.1(6) .
C12 C13 C14 C15 0.9(9) .
C22 C13 C14 C15 -175.6(6) .
C13 C14 C15 C16 4.3(9) .
C13 C14 C15 C18 -178.4(6) .
C14 C15 C16 C17 -2.2(9) .
C18 C15 C16 C17 -179.4(6) .
C15 C16 C17 C12 -5.0(9) .
C15 C16 C17 C11 170.0(6) .
O2 C12 C17 C16 -175.8(5) .
C13 C12 C17 C16 10.5(9) .
O2 C12 C17 C11 9.2(9) .
C13 C12 C17 C11 -164.5(6) .
C3 C11 C17 C16 -62.2(8) .
C3 C11 C17 C12 112.7(7) .
C14 C15 C18 C19 -62.1(8) .
C16 C15 C18 C19 115.0(8) .
C14 C15 C18 C21 175.7(6) .
C16 C15 C18 C21 -7.2(9) .
C14 C15 C18 C20 57.0(8) .
C16 C15 C18 C20 -125.8(7) .
C14 C13 C22 C28 66.9(7) .
C12 C13 C22 C28 -109.5(6) .
C28 C23 C24 C25 -14.8(9) .
P1 C23 C24 C25 165.2(5) .
C28 C23 C24 C33 160.3(6) .
P1 C23 C24 C33 -19.7(9) .
C23 C24 C25 C26 5.0(10) .
C33 C24 C25 C26 -170.5(6) .
C24 C25 C26 C27 5.1(10) .
C24 C25 C26 C29 -177.9(6) .
C25 C26 C27 C28 -5.4(10) .
C29 C26 C27 C28 177.6(6) .
C26 C27 C28 C23 -4.4(10) .
C26 C27 C28 C22 170.8(6) .
C24 C23 C28 C27 14.6(9) .
P1 C23 C28 C27 -165.4(5) .
C24 C23 C28 C22 -160.2(6) .
P1 C23 C28 C22 19.8(9) .
C13 C22 C28 C27 -84.7(7) .
C13 C22 C28 C23 90.3(7) .
C25 C26 C29 C30 1.5(9) .
C27 C26 C29 C30 178.4(6) .
C25 C26 C29 C32 -119.8(7) .
C27 C26 C29 C32 57.1(8) .
C25 C26 C29 C31 120.0(7) .
C27 C26 C29 C31 -63.1(8) .
C25 C24 C33 C39 79.6(7) .
C23 C24 C33 C39 -95.6(7) .
O1 C34 C35 C36 178.4(5) .
C39 C34 C35 C36 -7.3(9) .
O1 C34 C35 C1 -7.1(9) .
C39 C34 C35 C1 167.2(6) .
C7 C1 C35 C36 64.2(8) .
C7 C1 C35 C34 -110.2(7) .
C34 C35 C36 C37 0.4(9) .
C1 C35 C36 C37 -174.2(6) .
C35 C36 C37 C38 4.5(9) .
C35 C36 C37 C40 -177.8(6) .
C36 C37 C38 C39 -2.7(9) .
C40 C37 C38 C39 179.5(6) .
O1 C34 C39 C38 -176.7(5) .
C35 C34 C39 C38 9.0(9) .
O1 C34 C39 C33 10.1(9) .
C35 C34 C39 C33 -164.2(6) .
C37 C38 C39 C34 -3.8(9) .
C37 C38 C39 C33 169.4(6) .
C24 C33 C39 C34 111.9(6) .
C24 C33 C39 C38 -61.0(7) .
C38 C37 C40 C42 -66.1(8) .
C36 C37 C40 C42 116.2(7) .
C38 C37 C40 C41 174.2(6) .
C36 C37 C40 C41 -3.5(9) .
C38 C37 C40 C43 53.7(8) .
C36 C37 C40 C43 -124.0(7) .
C24 C23 P1 C44 -144.8(5) .
C28 C23 P1 C44 35.3(6) .
C24 C23 P1 C50 -40.4(6) .
C28 C23 P1 C50 139.7(5) .
C24 C23 P1 Pd1 87.9(5) .
C28 C23 P1 Pd1 -92.0(5) .
C50 P1 C44 C45 112.5(5) .
C23 P1 C44 C45 -140.0(5) .
Pd1 P1 C44 C45 -13.9(6) .
C50 P1 C44 C49 -67.7(6) .
C23 P1 C44 C49 39.8(6) .
Pd1 P1 C44 C49 165.9(4) .
C49 C44 C45 C46 0.2(10) .
P1 C44 C45 C46 -180.0(5) .
C44 C45 C46 C47 -1.1(10) .
C45 C46 C47 C48 1.1(10) .
C46 C47 C48 C49 -0.3(10) .
C47 C48 C49 C44 -0.6(10) .
C45 C44 C49 C48 0.6(9) .
P1 C44 C49 C48 -179.2(5) .
C44 P1 C50 C51 -104.7(5) .
C23 P1 C50 C51 146.7(5) .
Pd1 P1 C50 C51 20.6(6) .
C44 P1 C50 C55 73.4(5) .
C23 P1 C50 C55 -35.1(6) .
Pd1 P1 C50 C55 -161.2(4) .
C55 C50 C51 C52 0.7(9) .
P1 C50 C51 C52 178.9(5) .
C50 C51 C52 C53 0.2(11) .
C51 C52 C53 C54 -0.7(11) .
C52 C53 C54 C55 0.3(10) .
C53 C54 C55 C50 0.5(10) .
C51 C50 C55 C54 -1.0(9) .
P1 C50 C55 C54 -179.2(5) .
C3 C2 P2 C56 -40.4(6) .
C7 C2 P2 C56 138.3(5) .
C3 C2 P2 C62 -144.5(5) .
C7 C2 P2 C62 34.3(6) .
C3 C2 P2 Pd1 88.7(5) .
C7 C2 P2 Pd1 -92.6(5) .
C62 P2 C56 C57 -102.0(6) .
C2 P2 C56 C57 149.8(5) .
Pd1 P2 C56 C57 24.0(6) .
C62 P2 C56 C61 73.9(6) .
C2 P2 C56 C61 -34.2(6) .
Pd1 P2 C56 C61 -160.1(4) .
C61 C56 C57 C58 -1.0(10) .
P2 C56 C57 C58 175.0(5) .
C56 C57 C58 C59 1.5(11) .
C57 C58 C59 C60 -1.1(11) .
C58 C59 C60 C61 0.4(10) .
C59 C60 C61 C56 0.1(10) .
C57 C56 C61 C60 0.3(10) .
P2 C56 C61 C60 -175.7(5) .
C56 P2 C62 C67 113.5(6) .
C2 P2 C62 C67 -138.6(5) .
Pd1 P2 C62 C67 -13.8(6) .
C56 P2 C62 C63 -66.7(6) .
C2 P2 C62 C63 41.1(6) .
Pd1 P2 C62 C63 166.0(4) .
C67 C62 C63 C64 1.5(10) .
P2 C62 C63 C64 -178.3(5) .
C62 C63 C64 C65 -0.3(10) .
C63 C64 C65 C66 -0.7(10) .
C64 C65 C66 C67 0.6(11) .
C65 C66 C67 C62 0.5(11) .
C63 C62 C67 C66 -1.6(10) .
P2 C62 C67 C66 178.1(5) .
C35 C34 O1 C68 -101.4(7) .
C39 C34 O1 C68 84.1(7) .
C17 C12 O2 C69 84.1(7) .
C13 C12 O2 C69 -102.1(7) .
C44 P1 Pd1 Cl2 -120.4(2) .
C50 P1 Pd1 Cl2 122.6(2) .
C23 P1 Pd1 Cl2 1.4(2) .
C44 P1 Pd1 P2 -120.0(4) .
C50 P1 Pd1 P2 123.0(4) .
C23 P1 Pd1 P2 1.8(5) .
C44 P1 Pd1 Cl1 59.6(2) .
C50 P1 Pd1 Cl1 -57.4(2) .
C23 P1 Pd1 Cl1 -178.6(2) .
C56 P2 Pd1 Cl2 123.3(2) .
C62 P2 Pd1 Cl2 -119.3(2) .
C2 P2 Pd1 Cl2 1.5(2) .
C56 P2 Pd1 P1 122.9(4) .
C62 P2 Pd1 P1 -119.7(4) .
C2 P2 Pd1 P1 1.0(5) .
C56 P2 Pd1 Cl1 -56.7(2) .
C62 P2 Pd1 Cl1 60.7(2) .
C2 P2 Pd1 Cl1 -178.6(2) .
Cl4B C71B Cl5B O4 106.9(9) 3_666
Cl3B C71B Cl5B O4 -14.2(12) 3_666
